data_9001294
loop_
_publ_author_name
'Groat, L. A.'
'Raudsepp, M.'
'Hawthorne, F. C.'
'Ercit, T. S.'
'Sherriff, B. L.'
'Hartman, J. S.'

_publ_section_title
;
 The amblygonite-montebrasite series: Characterization by single-crystal
 structure refinement, infrared spectroscopy and multinuclear MAS-NMR
 spectroscopy
 sample AF-46
;
_journal_name_full 'American Mineralogist'
_journal_page_first 992
_journal_page_last 1008
_journal_volume 75
_journal_year 1990
_chemical_formula_sum 'Al F0.5 H0.5 Li O4.5 P'
_chemical_name_mineral Montebrasite
_space_group_IT_number 2
_symmetry_space_group_name_Hall '-P 1 (1/2*x+1/2*y,1/2*x-1/2*y,-z)'
_symmetry_space_group_name_H-M 'C -1'
_cell_angle_alpha 90.82
_cell_angle_beta 117.66
_cell_angle_gamma 91.22
_cell_formula_units_Z 4
_cell_length_a 6.6782
_cell_length_b 7.7159
_cell_length_c 6.949
_cell_volume 316.959
_database_code_amcsd 0001324
_exptl_crystal_density_diffrn 3.078
_cod_original_formula_sum 'P Al O4.5 (F.5 Li) H.5'
_cod_database_code 9001294

loop_
_space_group_symop_operation_xyz
x,y,z
1/2+x,1/2+y,z
-x,-y,-z
1/2-x,1/2-y,-z

loop_
_atom_site_label
_atom_site_fract_x
_atom_site_fract_y
_atom_site_fract_z
_atom_site_occupancy
_atom_site_U_iso_or_equiv
_atom_site_type_symbol
_atom_site_attached_hydrogens
P -0.01457 0.34047 0.26018 1.00000 0.00570 P 0
Al1 0.00000 0.00000 0.00000 1.00000 0.00600 Al 0
Al2 0.00000 0.00000 0.50000 1.00000 0.00570 Al 0
O1 -0.31600 0.01660 -0.15000 1.00000 0.00860 O 0
O2 0.29840 0.05970 0.58290 1.00000 0.00900 O 0
O3 0.09980 -0.22220 -0.38600 1.00000 0.00810 O 0
O4 0.02600 0.23320 0.09640 1.00000 0.01010 O 0
O-H 0.03040 0.08500 -0.23520 0.50000 0.00920 O 1
F 0.03040 0.08500 -0.23520 0.50000 0.00920 F 0
Li1 0.05000 -0.31500 0.26300 0.50000 0.02510 Li 0
Li2 0.06100 -0.32900 0.31000 0.50000 0.02510 Li 0

loop_
_cod_changelog_entry_id
_cod_changelog_entry_author
_cod_changelog_entry_date
_cod_changelog_entry_text
1
;cod-tools version 3.8.0
Id: cif_guess_AMCSD_atom_types 9574 2023-05-10 09:00:05Z saulius
;
2023-05-10T18:47:14+03:00
;Derived atom types and hydrogen counts
from atom names that follow the AMCSD naming convention
(Wat == water, O-H == hydroxyl).
;

loop_
_cod_related_entry_id
_cod_related_entry_database
_cod_related_entry_code
1 AMCSD 0001324
